data_1508361
loop_
_publ_author_name
'Brock, E. Anne'
'Davies, Stephen G.'
'Lee, James A.'
'Roberts, Paul M.'
'Thomson, James E.'

_publ_section_title
;
 Asymmetric Synthesis of the Tropane Alkaloid (+)-Pseudococaine via
 Ring-Closing Iodoamination.
;
_journal_issue 16
_journal_name_full 'Organic letters'
_journal_page_first 4278
_journal_page_last 4281
_journal_paper_doi 10.1021/ol3020607
_journal_volume 14
_journal_year 2012
_chemical_absolute_configuration ad
_chemical_formula_moiety 'C13 H23 I2 N1 O3'
_chemical_formula_sum 'C13 H23 I2 N O3'
_chemical_formula_weight 495.14
_space_group_IT_number 4
_symmetry_cell_setting monoclinic
_symmetry_space_group_name_Hall 'P 2yb'
_symmetry_space_group_name_H-M 'P 1 21 1'
_atom_sites_solution_hydrogens difmap
_atom_sites_solution_primary direct
_cell_angle_alpha 90
_cell_angle_beta 116.827(2)
_cell_angle_gamma 90
_cell_formula_units_Z 2
_cell_length_a 11.7106(5)
_cell_length_b 7.0979(4)
_cell_length_c 11.9661(7)
_cell_measurement_reflns_used 2089
_cell_measurement_temperature 150
_cell_measurement_theta_max 27
_cell_measurement_theta_min 5
_cell_volume 887.58(8)
_computing_cell_refinement 'DENZO/SCALEPACK (Otwinowski & Minor, 1997)'
_computing_data_collection 'COLLECT (Nonius, 2001).'
_computing_data_reduction 'DENZO/SCALEPACK (Otwinowski & Minor, 1997)'
_computing_molecular_graphics 'CAMERON (Watkin et al., 1996)'
_computing_publication_material 'CRYSTALS (Betteridge et al., 2003)'
_computing_structure_refinement 'CRYSTALS (Betteridge et al., 2003)'
_computing_structure_solution 'SIR92 (Altomare et al., 1994)'
_diffrn_ambient_temperature 150
_diffrn_measured_fraction_theta_full 0.988
_diffrn_measured_fraction_theta_max 0.971
_diffrn_measurement_device Area
_diffrn_measurement_device_type 'Nonius KappaCCD'
_diffrn_measurement_method \w
_diffrn_radiation_monochromator graphite
_diffrn_radiation_type 'Mo K\a'
_diffrn_radiation_wavelength 0.71073
_diffrn_reflns_av_R_equivalents 0.000
_diffrn_reflns_limit_h_max 15
_diffrn_reflns_limit_h_min -15
_diffrn_reflns_limit_k_max 9
_diffrn_reflns_limit_k_min -9
_diffrn_reflns_limit_l_max 15
_diffrn_reflns_limit_l_min -15
_diffrn_reflns_number 3940
_diffrn_reflns_theta_full 26.265
_diffrn_reflns_theta_max 27.647
_diffrn_reflns_theta_min 5.151
_diffrn_standards_number 0
_exptl_absorpt_coefficient_mu 3.547
_exptl_absorpt_correction_T_max 0.87
_exptl_absorpt_correction_T_min 0.81
_exptl_absorpt_correction_type multi-scan
_exptl_absorpt_process_details 'DENZO/SCALEPACK (Otwinowski & Minor, 1997)'
_exptl_crystal_colour colourless
_exptl_crystal_density_diffrn 1.853
_exptl_crystal_density_method 'not measured'
_exptl_crystal_description prism
_exptl_crystal_F_000 476
_exptl_crystal_size_max 0.220
_exptl_crystal_size_mid 0.060
_exptl_crystal_size_min 0.040
_refine_diff_density_max 2.00
_refine_diff_density_min -3.37
_refine_ls_abs_structure_details 'Flack (1983), 1764 Friedel-pairs'
_refine_ls_abs_structure_Flack -0.01(7)
_refine_ls_extinction_method None
_refine_ls_goodness_of_fit_ref 0.9367
_refine_ls_hydrogen_treatment constr
_refine_ls_matrix_type full
_refine_ls_number_parameters 173
_refine_ls_number_reflns 3940
_refine_ls_number_restraints 1
_refine_ls_R_factor_all 0.0819
_refine_ls_R_factor_gt 0.0485
_refine_ls_shift/su_max 0.0002173
_refine_ls_shift/su_mean 0.0000093
_refine_ls_structure_factor_coef Fsqd
_refine_ls_weighting_details
;
 Method, part 1, Chebychev polynomial, (Watkin, 1994, Prince, 1982) 
 [weight] = 1.0/[A~0~*T~0~(x)+A~1~*T~1~(x) ... +A~n-1~]*T~n-1~(x)] 
 where A~i~ are the Chebychev coefficients listed below and x= Fcalc/Fmax 
 Method = Robust Weighting (Prince, 1982) 
 W = [weight] * [1-(deltaF/6*sigmaF)^2^]^2^ 
 A~i~ are: 
 2.91 2.31 0.449 
;
_refine_ls_weighting_scheme calc
_refine_ls_wR_factor_all 0.1012
_refine_ls_wR_factor_gt 0.0739
_refine_ls_wR_factor_ref 0.1012
_reflns_limit_h_max 13
_reflns_limit_h_min -15
_reflns_limit_k_max 9
_reflns_limit_k_min -9
_reflns_limit_l_max 15
_reflns_limit_l_min 0
_reflns_number_gt 2834
_reflns_number_total 3940
_reflns_threshold_expression I>2.0\s(I)
_oxford_diffrn_Wilson_B_factor 3.02
_oxford_diffrn_Wilson_scale 49.70
_oxford_refine_ls_r_factor_ref 0.0819
_oxford_refine_ls_scale 0.14148(6)
_oxford_reflns_number_all 3940
_oxford_reflns_threshold_expression_ref I>-3.0\s(I)
_cod_data_source_file ol3020607_si_002.cif
_cod_data_source_block 20.HI
_cod_depositor_comments
;
The following automatic conversions were performed:

'_atom_sites_solution_primary' value 'Direct' changed to 'direct'
according to /home/saulius/struct/CIF-dictionaries/cif_core.dic
dictionary named 'cif_core.dic' version 2.4.2 from 2011-04-26.

Automatic conversion script
Id: cif_fix_values 1891 2012-01-12 08:04:46Z andrius 
;
_cod_original_sg_symbol_H-M 'P 21'
_cod_original_formula_sum 'C13 H23 I2 N1 O3'
_cod_database_code 1508361

loop_
_symmetry_equiv_pos_as_xyz
x,y,z
-x,y+1/2,-z

loop_
_atom_site_label
_atom_site_type_symbol
_atom_site_fract_x
_atom_site_fract_y
_atom_site_fract_z
_atom_site_U_iso_or_equiv
_atom_site_occupancy
_atom_site_adp_type
_atom_site_refinement_flags_posn
I1 I 0.62622(9) 0.4184(3) 1.09773(8) 0.0384 1.0000 Uani .
C2 C 0.6138(12) 0.4944(17) 0.9176(11) 0.0315 1.0000 Uani .
C3 C 0.5747(12) 0.3202(17) 0.8362(12) 0.0372 1.0000 Uani .
N4 N 0.5453(9) 0.3885(15) 0.7025(8) 0.0278 1.0000 Uani .
C5 C 0.6809(10) 0.416(2) 0.7164(9) 0.0228 1.0000 Uani .
C6 C 0.7302(12) 0.5950(19) 0.7993(11) 0.0326 1.0000 Uani .
C7 C 0.7394(12) 0.5658(19) 0.9300(11) 0.0340 1.0000 Uani .
O8 O 0.7641(7) 0.7458(16) 0.9935(7) 0.0399 1.0000 Uani .
C9 C 0.8554(11) 0.6532(18) 0.8044(11) 0.0349 1.0000 Uani .
O10 O 0.8468(7) 0.6709(12) 0.6891(7) 0.0364 1.0000 Uani .
C11 C 0.9600(11) 0.718(2) 0.6695(13) 0.0390 1.0000 Uani .
C12 C 0.9075(13) 0.715(2) 0.5276(13) 0.0537 1.0000 Uani .
C13 C 1.0023(12) 0.919(2) 0.7179(11) 0.0475 1.0000 Uani .
C14 C 1.0639(13) 0.573(2) 0.7314(14) 0.0501 1.0000 Uani .
O15 O 0.9516(9) 0.6830(16) 0.9015(8) 0.0602 1.0000 Uani .
C16 C 0.7478(12) 0.237(3) 0.7868(11) 0.0374 1.0000 Uani .
C17 C 0.6770(13) 0.1715(18) 0.8634(13) 0.0418 1.0000 Uani .
C18 C 0.4690(11) 0.248(2) 0.6015(11) 0.0428 1.0000 Uani .
I19 I 0.66539(9) 0.2461(3) 0.40242(8) 0.0372 1.0000 Uani .
H21 H 0.5480 0.5919 0.8794 0.0381 1.0000 Uiso R
H31 H 0.4977 0.2636 0.8357 0.0448 1.0000 Uiso R
H51 H 0.6815 0.4279 0.6350 0.0280 1.0000 Uiso R
H61 H 0.6686 0.6973 0.7587 0.0400 1.0000 Uiso R
H71 H 0.8072 0.4759 0.9779 0.0409 1.0000 Uiso R
H123 H 0.9765 0.7365 0.5067 0.0809 1.0000 Uiso R
H122 H 0.8699 0.5939 0.4962 0.0809 1.0000 Uiso R
H121 H 0.8440 0.8121 0.4910 0.0809 1.0000 Uiso R
H131 H 1.0704 0.9582 0.6990 0.0720 1.0000 Uiso R
H132 H 0.9313 1.0044 0.6791 0.0719 1.0000 Uiso R
H133 H 1.0322 0.9216 0.8072 0.0719 1.0000 Uiso R
H143 H 1.1369 0.6071 0.7191 0.0750 1.0000 Uiso R
H142 H 1.0319 0.4526 0.6940 0.0750 1.0000 Uiso R
H141 H 1.0877 0.5689 0.8194 0.0750 1.0000 Uiso R
H161 H 0.7417 0.1399 0.7272 0.0452 1.0000 Uiso R
H162 H 0.8371 0.2627 0.8431 0.0449 1.0000 Uiso R
H171 H 0.6390 0.0483 0.8364 0.0499 1.0000 Uiso R
H172 H 0.7354 0.1693 0.9522 0.0499 1.0000 Uiso R
H183 H 0.4668 0.2880 0.5235 0.0651 1.0000 Uiso R
H182 H 0.3840 0.2422 0.5936 0.0650 1.0000 Uiso R
H181 H 0.5087 0.1256 0.6244 0.0650 1.0000 Uiso R
H41 H 0.5043 0.4981 0.6862 0.0420 1.0000 Uiso R
H81 H 0.8349 0.7788 1.0015 0.0600 1.0000 Uiso R

loop_
_atom_site_aniso_label
_atom_site_aniso_U_11
_atom_site_aniso_U_22
_atom_site_aniso_U_33
_atom_site_aniso_U_23
_atom_site_aniso_U_13
_atom_site_aniso_U_12
I1 0.0430(5) 0.0464(6) 0.0352(5) 0.0066(5) 0.0258(4) 0.0058(5)
C2 0.033(7) 0.039(7) 0.027(6) 0.005(5) 0.017(5) 0.000(5)
C3 0.032(7) 0.042(8) 0.039(7) 0.018(6) 0.017(6) -0.002(6)
N4 0.027(5) 0.032(6) 0.033(5) 0.005(5) 0.020(4) 0.005(5)
C5 0.029(6) 0.020(5) 0.021(5) -0.010(6) 0.013(4) -0.008(6)
C6 0.043(7) 0.033(7) 0.033(7) -0.007(6) 0.028(6) -0.010(6)
C7 0.038(7) 0.043(8) 0.027(6) 0.001(6) 0.020(6) 0.000(6)
O8 0.046(5) 0.041(4) 0.036(4) -0.011(5) 0.021(4) -0.006(6)
C9 0.027(6) 0.048(8) 0.033(7) 0.003(6) 0.017(6) -0.002(6)
O10 0.030(5) 0.055(6) 0.031(4) 0.003(4) 0.020(4) -0.012(4)
C11 0.032(6) 0.039(9) 0.061(8) -0.006(7) 0.035(6) -0.014(6)
C12 0.047(8) 0.067(12) 0.055(8) 0.005(9) 0.030(7) -0.018(8)
C13 0.043(7) 0.053(8) 0.045(7) -0.008(9) 0.019(6) -0.026(9)
C14 0.042(8) 0.046(9) 0.064(10) -0.012(8) 0.026(8) -0.001(7)
O15 0.036(5) 0.118(11) 0.026(5) 0.001(5) 0.013(4) -0.024(6)
C16 0.049(8) 0.032(7) 0.037(6) 0.003(8) 0.025(6) 0.000(8)
C17 0.047(8) 0.037(7) 0.049(8) 0.011(6) 0.028(7) 0.010(6)
C18 0.043(7) 0.038(7) 0.054(7) -0.024(8) 0.028(6) -0.022(8)
I19 0.0424(5) 0.0409(5) 0.0328(4) -0.0040(5) 0.0210(4) -0.0046(5)

loop_
_atom_type_symbol
_atom_type_scat_dispersion_real
_atom_type_scat_dispersion_imag
_atom_type_scat_Cromer_Mann_a1
_atom_type_scat_Cromer_Mann_b1
_atom_type_scat_Cromer_Mann_a2
_atom_type_scat_Cromer_Mann_b2
_atom_type_scat_Cromer_Mann_a3
_atom_type_scat_Cromer_Mann_b3
_atom_type_scat_Cromer_Mann_a4
_atom_type_scat_Cromer_Mann_b4
_atom_type_scat_Cromer_Mann_c
_atom_type_scat_source
C 0.0033 0.0016 2.3100 20.8439 1.0200 10.2075 1.5886 0.5687 0.8650 51.6512 0.2156 'International Tables Vol C 4.2.6.8 and 6.1.1.4'
H 0.0000 0.0000 0.4930 10.5109 0.3229 26.1257 0.1402 3.1424 0.0408 57.7998 0.0030 'International Tables Vol C 4.2.6.8 and 6.1.1.4'
I -0.4742 1.8119 20.1472 4.3470 18.9949 0.3814 7.5138 27.7660 2.2735 66.8776 4.0712 'International Tables Vol C 4.2.6.8 and 6.1.1.4'
N 0.0061 0.0033 12.2126 0.0057 3.1322 9.8933 2.0125 28.9975 1.1663 0.5826 -11.5290 'International Tables Vol C 4.2.6.8 and 6.1.1.4'
O 0.0106 0.0060 3.0485 13.2771 2.2868 5.7011 1.5463 0.3239 0.8670 32.9089 0.2508 'International Tables Vol C 4.2.6.8 and 6.1.1.4'

loop_
_geom_angle_atom_site_label_1
_geom_angle_atom_site_label_2
_geom_angle_atom_site_label_3
_geom_angle
_geom_angle_publ_flag
I1 C2 C3 107.6(7) yes
I1 C2 C7 111.4(8) yes
C3 C2 C7 109.8(10) yes
I1 C2 H21 109.0 no
C3 C2 H21 109.3 no
C7 C2 H21 109.7 no
C2 C3 N4 105.7(9) yes
C2 C3 C17 116.8(11) yes
N4 C3 C17 103.0(10) yes
C2 C3 H31 110.3 no
N4 C3 H31 110.2 no
C17 C3 H31 110.4 no
C3 N4 C5 101.0(8) yes
C3 N4 C18 113.2(10) yes
C5 N4 C18 112.3(8) yes
C3 N4 H41 110.3 no
C5 N4 H41 110.1 no
C18 N4 H41 109.7 no
N4 C5 C6 103.9(9) yes
N4 C5 C16 101.7(10) yes
C6 C5 C16 112.2(9) yes
N4 C5 H51 112.0 no
C6 C5 H51 113.2 no
C16 C5 H51 112.9 no
C5 C6 C7 112.1(10) yes
C5 C6 C9 109.0(10) yes
C7 C6 C9 112.3(10) yes
C5 C6 H61 108.1 no
C7 C6 H61 107.6 no
C9 C6 H61 107.6 no
C6 C7 C2 109.3(10) yes
C6 C7 O8 108.8(10) yes
C2 C7 O8 107.7(9) yes
C6 C7 H71 110.6 no
C2 C7 H71 109.8 no
O8 C7 H71 110.6 no
C7 O8 H81 105.3 no
C6 C9 O10 111.5(10) yes
C6 C9 O15 123.6(11) yes
O10 C9 O15 124.9(11) yes
C9 O10 C11 121.7(9) yes
O10 C11 C12 103.5(10) yes
O10 C11 C13 108.0(10) yes
C12 C11 C13 109.5(12) yes
O10 C11 C14 110.4(11) yes
C12 C11 C14 111.5(12) yes
C13 C11 C14 113.4(11) yes
C11 C12 H123 108.9 no
C11 C12 H122 109.5 no
H123 C12 H122 109.5 no
C11 C12 H121 109.6 no
H123 C12 H121 109.5 no
H122 C12 H121 109.8 no
C11 C13 H131 109.8 no
C11 C13 H132 109.9 no
H131 C13 H132 109.5 no
C11 C13 H133 109.2 no
H131 C13 H133 109.3 no
H132 C13 H133 109.1 no
C11 C14 H143 109.3 no
C11 C14 H142 108.7 no
H143 C14 H142 109.8 no
C11 C14 H141 109.3 no
H143 C14 H141 109.7 no
H142 C14 H141 109.9 no
C5 C16 C17 107.1(10) yes
C5 C16 H161 109.4 no
C17 C16 H161 110.0 no
C5 C16 H162 110.3 no
C17 C16 H162 110.0 no
H161 C16 H162 110.0 no
C16 C17 C3 104.2(11) yes
C16 C17 H171 111.0 no
C3 C17 H171 111.0 no
C16 C17 H172 110.4 no
C3 C17 H172 110.2 no
H171 C17 H172 110.0 no
N4 C18 H183 109.0 no
N4 C18 H182 108.6 no
H183 C18 H182 110.1 no
N4 C18 H181 109.4 no
H183 C18 H181 109.9 no
H182 C18 H181 109.8 no

loop_
_geom_bond_atom_site_label_1
_geom_bond_atom_site_label_2
_geom_bond_distance
_geom_bond_publ_flag
I1 C2 2.162(11) yes
C2 C3 1.512(16) yes
C2 C7 1.499(15) yes
C2 H21 0.982 no
C3 N4 1.554(14) yes
C3 C17 1.517(16) yes
C3 H31 0.985 no
N4 C5 1.532(12) yes
N4 C18 1.512(15) yes
N4 H41 0.888 no
C5 C6 1.556(17) yes
C5 C16 1.53(2) yes
C5 H51 0.981 no
C6 C7 1.532(15) yes
C6 C9 1.499(16) yes
C6 H61 0.983 no
C7 O8 1.447(16) yes
C7 H71 0.977 no
O8 H81 0.824 no
C9 O10 1.343(13) yes
C9 O15 1.217(14) yes
O10 C11 1.485(12) yes
C11 C12 1.523(17) yes
C11 C13 1.54(2) yes
C11 C14 1.508(19) yes
C12 H123 0.960 no
C12 H122 0.961 no
C12 H121 0.963 no
C13 H131 0.963 no
C13 H132 0.961 no
C13 H133 0.963 no
C14 H143 0.961 no
C14 H142 0.961 no
C14 H141 0.961 no
C16 C17 1.558(16) yes
C16 H161 0.970 no
C16 H162 0.973 no
C17 H171 0.968 no
C17 H172 0.970 no
C18 H183 0.966 no
C18 H182 0.957 no
C18 H181 0.963 no

loop_
_geom_hbond_atom_site_label_D
_geom_hbond_atom_site_label_H
_geom_hbond_atom_site_label_A
_geom_hbond_angle_DHA
_geom_hbond_distance_DH
_geom_hbond_distance_HA
_geom_hbond_distance_DA
_geom_hbond_publ_flag
C14 H141 O15 121.9(4) 0.961 2.360 2.98(2) yes
O8 H81 O15 131.4(3) 0.824 2.290 2.90(2) yes
